data_4303284
loop_
_publ_author_name
'Robert D. Kennedy'
'Carolyn B. Knobler'
'M. Frederick Hawthorne'

_publ_contact_author
; 
  Hawthorne, M. F.,
  Department of Chemistry and Biochemistry,
  University of California,
  Los Angeles, CA 90095-1569.  USA
;
_publ_contact_author_email hawthornem@missouri.edu
_publ_contact_author_fax 573-884-6900
_publ_contact_author_phone 573-882-7016
_publ_section_title
;
Toward Unidirectional Rotary Motion in Nickelacarboranes: Characterization
of Diastereomeric Nickel Bis(Dicarbollide) Complexes Derived from the
[Nido-7-CH3-7,8-C2B9H11]- Anion
;
_journal_name_full 'Inorganic Chemistry'
_journal_page_first 9377
_journal_page_last 9384
_journal_paper_doi 10.1021/ic901175e
_journal_volume 48
_journal_year 2009
_chemical_formula_moiety 'C6 H26 B18 Ni, C4 H12 N'
_chemical_formula_sum 'C10 H38 B18 N Ni'
_chemical_formula_weight 425.70
_chemical_name_systematic
; 
 ? 
;
_space_group_IT_number 15
_symmetry_cell_setting monoclinic
_symmetry_space_group_name_Hall '-C 2yc'
_symmetry_space_group_name_H-M 'C 1 2/c 1'
_atom_sites_solution_hydrogens geom
_atom_sites_solution_primary direct
_atom_sites_solution_secondary difmap
_audit_creation_method SHELXL-97
_cell_angle_alpha 90.00
_cell_angle_beta 124.8140(10)
_cell_angle_gamma 90.00
_cell_formula_units_Z 4
_cell_length_a 18.7102(14)
_cell_length_b 12.0994(8)
_cell_length_c 12.7656(9)
_cell_measurement_reflns_used 6610
_cell_measurement_temperature 298(2)
_cell_measurement_theta_max 28.26
_cell_measurement_theta_min 2.33
_cell_volume 2372.6(3)
_computing_cell_refinement 'Bruker SMART 1000 software'
_computing_data_collection 'Bruker SMART 1000 software'
_computing_data_reduction 'Bruker SAINT'
_computing_molecular_graphics 'Bruker SHELXTL'
_computing_publication_material 'Bruker SHELXTL'
_computing_structure_refinement 'SHELXL-97 (Sheldrick, 1997)'
_computing_structure_solution 'SHELXS-97 (Sheldrick, 1990)'
_diffrn_ambient_temperature 298(2)
_diffrn_measured_fraction_theta_full 0.981
_diffrn_measured_fraction_theta_max 0.981
_diffrn_measurement_device_type 'Bruker SMART 1000'
_diffrn_measurement_method 'phi and omega scans'
_diffrn_radiation_monochromator graphite
_diffrn_radiation_source 'fine-focus sealed tube'
_diffrn_radiation_type MoK\a
_diffrn_radiation_wavelength 0.71073
_diffrn_reflns_av_R_equivalents 0.0829
_diffrn_reflns_av_sigmaI/netI 0.0527
_diffrn_reflns_limit_h_max 24
_diffrn_reflns_limit_h_min -24
_diffrn_reflns_limit_k_max 16
_diffrn_reflns_limit_k_min -16
_diffrn_reflns_limit_l_max 17
_diffrn_reflns_limit_l_min -16
_diffrn_reflns_number 10552
_diffrn_reflns_theta_full 28.26
_diffrn_reflns_theta_max 28.26
_diffrn_reflns_theta_min 2.14
_exptl_absorpt_coefficient_mu 0.817
_exptl_absorpt_correction_type none
_exptl_crystal_colour orange-brown
_exptl_crystal_density_diffrn 1.192
_exptl_crystal_density_method 'not measured'
_exptl_crystal_description needle
_exptl_crystal_F_000 892
_exptl_crystal_size_max 0.50
_exptl_crystal_size_mid 0.10
_exptl_crystal_size_min 0.075
_refine_diff_density_max 0.500
_refine_diff_density_min -0.233
_refine_diff_density_rms 0.062
_refine_ls_extinction_method none
_refine_ls_goodness_of_fit_ref 1.113
_refine_ls_hydrogen_treatment constr
_refine_ls_matrix_type full
_refine_ls_number_parameters 151
_refine_ls_number_reflns 2888
_refine_ls_number_restraints 0
_refine_ls_restrained_S_all 1.113
_refine_ls_R_factor_all 0.0526
_refine_ls_R_factor_gt 0.0389
_refine_ls_shift/su_max 0.000
_refine_ls_shift/su_mean 0.000
_refine_ls_structure_factor_coef Fsqd
_refine_ls_weighting_details 'calc w=1/[\s^2^(Fo^2^)+(0.0503P)^2^+0.7375P] where P=(Fo^2^+2Fc^2^)/3'
_refine_ls_weighting_scheme calc
_refine_ls_wR_factor_gt 0.1041
_refine_ls_wR_factor_ref 0.1085
_reflns_number_gt 2258
_reflns_number_total 2888
_reflns_threshold_expression >2sigma(I)
_cod_data_source_file ic901175e_si_002_3.cif
_cod_data_source_block rkni3mn1
_cod_database_code 4303284

loop_
_symmetry_equiv_pos_as_xyz
'x, y, z'
'-x, y, -z+1/2'
'x+1/2, y+1/2, z'
'-x+1/2, y+1/2, -z+1/2'
'-x, -y, -z'
'x, -y, z-1/2'
'-x+1/2, -y+1/2, -z'
'x+1/2, -y+1/2, z-1/2'

loop_
_atom_site_label
_atom_site_type_symbol
_atom_site_fract_x
_atom_site_fract_y
_atom_site_fract_z
_atom_site_U_iso_or_equiv
_atom_site_adp_type
_atom_site_occupancy
_atom_site_symmetry_multiplicity
_atom_site_calc_flag
_atom_site_refinement_flags
_atom_site_disorder_assembly
_atom_site_disorder_group
C1A C 0.64104(13) -0.01936(16) 0.0648(2) 0.0348(4) Uani 1 1 d . A 1
B2A B 0.57965(14) 0.05990(17) -0.0587(2) 0.0337(4) Uani 0.50 1 d P B 2
C2A C 0.57965(14) 0.05990(17) -0.0587(2) 0.0337(4) Uani 0.50 1 d P A 1
H2A H 0.5504 0.0260 -0.1550 0.040 Uiso 1 1 calc R A 1
Ni3 Ni 0.5000 0.0000 0.0000 0.02602(12) Uani 1 2 d S . 1
C4A C 0.62521(15) 0.01718(19) 0.1745(2) 0.0416(5) Uani 0.50 1 d P C 3
B4A B 0.62521(15) 0.01718(19) 0.1745(2) 0.0416(5) Uani 0.50 1 d P A 1
H4A H 0.6274 -0.0456 0.2385 0.050 Uiso 1 1 calc R A 1
B5A B 0.72326(16) 0.0499(3) 0.1921(2) 0.0508(7) Uani 1 1 d . A 1
H5A H 0.7865 0.0131 0.2652 0.061 Uiso 1 1 calc R A 1
B6A B 0.69366(16) 0.0787(2) 0.0382(2) 0.0431(6) Uani 1 1 d . A 1
H6A H 0.7371 0.0615 0.0080 0.052 Uiso 1 1 calc R A 1
B7A B 0.52697(16) 0.16360(19) -0.0286(3) 0.0399(5) Uani 1 1 d . A 1
H7A H 0.4658 0.2049 -0.1014 0.048 Uiso 1 1 calc R A 1
B8A B 0.55789(17) 0.13517(19) 0.1278(2) 0.0407(6) Uani 1 1 d . A 1
H8A H 0.5178 0.1573 0.1625 0.049 Uiso 1 1 calc R A 1
B9A B 0.67252(18) 0.1468(3) 0.2317(3) 0.0555(8) Uani 1 1 d . A 1
H9A H 0.7032 0.1722 0.3314 0.067 Uiso 1 1 calc R A 1
B10A B 0.71427(19) 0.1883(3) 0.1422(3) 0.0543(7) Uani 1 1 d . A 1
H10A H 0.7712 0.2427 0.1809 0.065 Uiso 1 1 calc R A 1
B11A B 0.62252(17) 0.1937(2) -0.0212(3) 0.0435(6) Uani 1 1 d . A 1
H11A H 0.6191 0.2502 -0.0914 0.052 Uiso 1 1 calc R A 1
B12A B 0.61396(19) 0.2387(2) 0.1033(3) 0.0521(7) Uani 1 1 d . A 1
H12A H 0.6076 0.3267 0.1182 0.063 Uiso 1 1 calc R A 1
C1C C 0.4312(2) 0.4067(3) 0.1495(4) 0.1016(13) Uani 1 1 d . D 1
H1C1 H 0.4559 0.3582 0.1186 0.152 Uiso 1 1 calc R D 1
H1C2 H 0.3868 0.4513 0.0804 0.152 Uiso 1 1 calc R D 1
H1C3 H 0.4062 0.3637 0.1841 0.152 Uiso 1 1 calc R D 1
C2C C 0.5371(2) 0.5497(3) 0.1978(4) 0.0794(10) Uani 1 1 d . E 1
H2C1 H 0.5622 0.5040 0.1653 0.119 Uiso 1 1 calc R E 1
H2C2 H 0.5812 0.5965 0.2642 0.119 Uiso 1 1 calc R E 1
H2C3 H 0.4919 0.5945 0.1301 0.119 Uiso 1 1 calc R E 1
C1M C 0.66088(16) -0.13690(19) 0.0499(3) 0.0531(6) Uani 1 1 d . A 1
H1M1 H 0.6334 -0.1528 -0.0389 0.080 Uiso 1 1 calc R A 1
H1M2 H 0.6391 -0.1865 0.0843 0.080 Uiso 1 1 calc R A 1
H1M3 H 0.7227 -0.1461 0.0950 0.080 Uiso 1 1 calc R A 1
N1C N 0.5000 0.4789(2) 0.2500 0.0498(7) Uani 1 2 d S . 1

loop_
_atom_site_aniso_label
_atom_site_aniso_U_11
_atom_site_aniso_U_22
_atom_site_aniso_U_33
_atom_site_aniso_U_23
_atom_site_aniso_U_13
_atom_site_aniso_U_12
C1A 0.0267(9) 0.0458(12) 0.0316(10) 0.0050(8) 0.0164(8) 0.0037(8)
B2A 0.0382(11) 0.0341(11) 0.0353(11) 0.0019(8) 0.0247(9) -0.0014(9)
C2A 0.0382(11) 0.0341(11) 0.0353(11) 0.0019(8) 0.0247(9) -0.0014(9)
Ni3 0.02681(18) 0.02589(18) 0.02580(18) 0.00055(13) 0.01528(14) -0.00037(13)
C4A 0.0326(11) 0.0565(15) 0.0295(11) -0.0020(9) 0.0141(9) -0.0047(9)
B4A 0.0326(11) 0.0565(15) 0.0295(11) -0.0020(9) 0.0141(9) -0.0047(9)
B5A 0.0294(12) 0.082(2) 0.0333(13) 0.0015(13) 0.0135(10) -0.0093(13)
B6A 0.0353(12) 0.0592(15) 0.0408(13) 0.0004(11) 0.0253(11) -0.0061(11)
B7A 0.0434(13) 0.0306(11) 0.0552(15) 0.0056(10) 0.0337(12) 0.0009(9)
B8A 0.0473(14) 0.0375(12) 0.0495(14) -0.0169(10) 0.0347(12) -0.0144(10)
B9A 0.0543(16) 0.0745(19) 0.0429(15) -0.0260(13) 0.0309(13) -0.0334(14)
B10A 0.0510(16) 0.0681(18) 0.0513(16) -0.0189(14) 0.0336(14) -0.0287(14)
B11A 0.0489(14) 0.0395(13) 0.0515(15) 0.0018(11) 0.0342(12) -0.0084(11)
B12A 0.0663(18) 0.0370(13) 0.0712(19) -0.0174(13) 0.0500(16) -0.0197(12)
C1C 0.086(3) 0.087(2) 0.131(4) -0.041(2) 0.062(3) -0.0307(19)
C2C 0.100(3) 0.0576(17) 0.127(3) 0.006(2) 0.092(2) -0.0045(18)
C1M 0.0489(13) 0.0461(13) 0.0717(17) 0.0148(12) 0.0389(13) 0.0191(11)
N1C 0.0539(17) 0.0291(13) 0.079(2) 0.000 0.0454(17) 0.000

loop_
_atom_type_symbol
_atom_type_description
_atom_type_scat_dispersion_real
_atom_type_scat_dispersion_imag
_atom_type_scat_source
C C 0.0033 0.0016 'International Tables Vol C Tables 4.2.6.8 and 6.1.1.4'
H H 0.0000 0.0000 'International Tables Vol C Tables 4.2.6.8 and 6.1.1.4'
B B 0.0013 0.0007 'International Tables Vol C Tables 4.2.6.8 and 6.1.1.4'
N N 0.0061 0.0033 'International Tables Vol C Tables 4.2.6.8 and 6.1.1.4'
Ni Ni 0.3393 1.1124 'International Tables Vol C Tables 4.2.6.8 and 6.1.1.4'

loop_
_geom_angle_atom_site_label_1
_geom_angle_atom_site_label_2
_geom_angle_atom_site_label_3
_geom_angle
_geom_angle_site_symmetry_1
_geom_angle_site_symmetry_3
_geom_angle_publ_flag
C1M C1A C2A 121.37(19) . . ?
C1M C1A B4A 122.43(18) . . ?
C2A C1A B4A 107.15(16) . . ?
C1M C1A B5A 115.75(19) . . ?
C2A C1A B5A 112.96(18) . . ?
B4A C1A B5A 63.67(14) . . ?
C1M C1A B6A 114.93(17) . . ?
C2A C1A B6A 64.12(13) . . ?
B4A C1A B6A 112.88(17) . . ?
B5A C1A B6A 62.06(14) . . ?
C1M C1A Ni3 111.57(14) . . ?
C2A C1A Ni3 63.82(10) . . ?
B4A C1A Ni3 63.21(10) . . ?
B5A C1A Ni3 121.80(15) . . ?
B6A C1A Ni3 122.61(13) . . ?
C1A C2A B11A 108.68(17) . . ?
C1A C2A B7A 112.31(16) . . ?
B11A C2A B7A 60.56(13) . . ?
C1A C2A B6A 59.73(13) . . ?
B11A C2A B6A 60.47(14) . . ?
B7A C2A B6A 110.88(17) . . ?
C1A C2A Ni3 73.08(10) . . ?
B11A C2A Ni3 121.32(14) . . ?
B7A C2A Ni3 65.06(10) . . ?
B6A C2A Ni3 127.01(14) . . ?
B8A Ni3 B8A 180.00(16) . 5_655 ?
B8A Ni3 B7A 49.21(10) . . ?
B8A Ni3 B7A 130.79(10) 5_655 . ?
B8A Ni3 B7A 130.79(10) . 5_655 ?
B8A Ni3 B7A 49.21(10) 5_655 5_655 ?
B7A Ni3 B7A 180.00(14) . 5_655 ?
B8A Ni3 B4A 49.15(10) . . ?
B8A Ni3 B4A 130.85(10) 5_655 . ?
B7A Ni3 B4A 82.04(9) . . ?
B7A Ni3 B4A 97.96(9) 5_655 . ?
B8A Ni3 B4A 130.85(10) . 5_655 ?
B8A Ni3 B4A 49.15(10) 5_655 5_655 ?
B7A Ni3 B4A 97.96(9) . 5_655 ?
B7A Ni3 B4A 82.04(9) 5_655 5_655 ?
B4A Ni3 B4A 180.0(3) . 5_655 ?
B8A Ni3 C2A 81.75(8) . . ?
B8A Ni3 C2A 98.25(8) 5_655 . ?
B7A Ni3 C2A 48.96(8) . . ?
B7A Ni3 C2A 131.04(8) 5_655 . ?
B4A Ni3 C2A 76.30(9) . . ?
B4A Ni3 C2A 103.70(9) 5_655 . ?
B8A Ni3 C2A 98.25(8) . 5_655 ?
B8A Ni3 C2A 81.75(8) 5_655 5_655 ?
B7A Ni3 C2A 131.04(8) . 5_655 ?
B7A Ni3 C2A 48.96(8) 5_655 5_655 ?
B4A Ni3 C2A 103.70(9) . 5_655 ?
B4A Ni3 C2A 76.30(9) 5_655 5_655 ?
C2A Ni3 C2A 180.00(12) . 5_655 ?
B8A Ni3 C1A 79.82(8) . . ?
B8A Ni3 C1A 100.18(8) 5_655 . ?
B7A Ni3 C1A 79.58(8) . . ?
B7A Ni3 C1A 100.42(8) 5_655 . ?
B4A Ni3 C1A 43.70(9) . . ?
B4A Ni3 C1A 136.30(9) 5_655 . ?
C2A Ni3 C1A 43.11(8) . . ?
C2A Ni3 C1A 136.89(8) 5_655 . ?
B8A Ni3 C1A 100.18(8) . 5_655 ?
B8A Ni3 C1A 79.82(8) 5_655 5_655 ?
B7A Ni3 C1A 100.42(8) . 5_655 ?
B7A Ni3 C1A 79.58(8) 5_655 5_655 ?
B4A Ni3 C1A 136.30(9) . 5_655 ?
B4A Ni3 C1A 43.70(9) 5_655 5_655 ?
C2A Ni3 C1A 136.89(8) . 5_655 ?
C2A Ni3 C1A 43.11(8) 5_655 5_655 ?
C1A Ni3 C1A 180.00(15) . 5_655 ?
C1A B4A B9A 107.61(18) . . ?
C1A B4A B5A 59.33(14) . . ?
B9A B4A B5A 60.07(16) . . ?
C1A B4A B8A 111.70(17) . . ?
B9A B4A B8A 60.53(15) . . ?
B5A B4A B8A 110.57(19) . . ?
C1A B4A Ni3 73.09(11) . . ?
B9A B4A Ni3 121.21(16) . . ?
B5A B4A Ni3 126.82(16) . . ?
B8A B4A Ni3 65.14(11) . . ?
C1A B5A B6A 59.12(14) . . ?
C1A B5A B9A 105.26(18) . . ?
B6A B5A B9A 108.3(2) . . ?
C1A B5A B10A 106.06(18) . . ?
B6A B5A B10A 60.05(16) . . ?
B9A B5A B10A 60.94(17) . . ?
C1A B5A B4A 57.01(13) . . ?
B6A B5A B4A 105.25(17) . . ?
B9A B5A B4A 59.46(14) . . ?
B10A B5A B4A 106.8(2) . . ?
C1A B6A B5A 58.82(14) . . ?
C1A B6A B10A 106.20(17) . . ?
B5A B6A B10A 60.52(18) . . ?
C1A B6A C2A 56.15(12) . . ?
B5A B6A C2A 104.08(16) . . ?
B10A B6A C2A 106.44(18) . . ?
C1A B6A B11A 104.81(16) . . ?
B5A B6A B11A 108.5(2) . . ?
B10A B6A B11A 61.12(16) . . ?
C2A B6A B11A 59.26(13) . . ?
B8A B7A C2A 104.12(16) . . ?
B8A B7A B11A 108.06(18) . . ?
C2A B7A B11A 59.17(13) . . ?
B8A B7A B12A 59.88(14) . . ?
C2A B7A B12A 104.20(17) . . ?
B11A B7A B12A 59.76(14) . . ?
B8A B7A Ni3 65.23(10) . . ?
C2A B7A Ni3 65.98(10) . . ?
B11A B7A Ni3 120.89(15) . . ?
B12A B7A Ni3 119.35(16) . . ?
B7A B8A B4A 104.38(16) . . ?
B7A B8A B9A 107.79(17) . . ?
B4A B8A B9A 59.06(15) . . ?
B7A B8A B12A 60.51(15) . . ?
B4A B8A B12A 104.50(18) . . ?
B9A B8A B12A 59.30(16) . . ?
B7A B8A Ni3 65.56(11) . . ?
B4A B8A Ni3 65.71(10) . . ?
B9A B8A Ni3 120.41(16) . . ?
B12A B8A Ni3 120.20(15) . . ?
B4A B9A B12A 106.40(18) . . ?
B4A B9A B5A 60.48(16) . . ?
B12A B9A B5A 107.90(19) . . ?
B4A B9A B8A 60.40(14) . . ?
B12A B9A B8A 60.44(15) . . ?
B5A B9A B8A 110.80(18) . . ?
B4A B9A B10A 106.76(19) . . ?
B12A B9A B10A 59.46(17) . . ?
B5A B9A B10A 59.82(17) . . ?
B8A B9A B10A 109.2(2) . . ?
B6A B10A B12A 108.11(19) . . ?
B6A B10A B5A 59.42(16) . . ?
B12A B10A B5A 107.34(18) . . ?
B6A B10A B9A 106.49(19) . . ?
B12A B10A B9A 59.36(17) . . ?
B5A B10A B9A 59.23(16) . . ?
B6A B10A B11A 59.80(15) . . ?
B12A B10A B11A 59.93(16) . . ?
B5A B10A B11A 106.59(18) . . ?
B9A B10A B11A 106.06(18) . . ?
C2A B11A B6A 60.27(13) . . ?
C2A B11A B12A 105.54(16) . . ?
B6A B11A B12A 106.74(19) . . ?
C2A B11A B7A 60.27(13) . . ?
B6A B11A B7A 110.48(17) . . ?
B12A B11A B7A 60.42(15) . . ?
C2A B11A B10A 105.64(18) . . ?
B6A B11A B10A 59.07(16) . . ?
B12A B11A B10A 58.95(16) . . ?
B7A B11A B10A 108.73(18) . . ?
B9A B12A B10A 61.18(17) . . ?
B9A B12A B8A 60.26(15) . . ?
B10A B12A B8A 110.5(2) . . ?
B9A B12A B11A 108.4(2) . . ?
B10A B12A B11A 61.12(15) . . ?
B8A B12A B11A 107.89(17) . . ?
B9A B12A B7A 107.84(18) . . ?
B10A B12A B7A 110.01(19) . . ?
B8A B12A B7A 59.60(13) . . ?
B11A B12A B7A 59.82(14) . . ?
C1C N1C C1C 107.4(4) . 2_655 ?
C1C N1C C2C 110.6(2) . . ?
C1C N1C C2C 109.5(2) 2_655 . ?
C1C N1C C2C 109.5(2) . 2_655 ?
C1C N1C C2C 110.6(2) 2_655 2_655 ?
C2C N1C C2C 109.2(3) . 2_655 ?

loop_
_geom_bond_atom_site_label_1
_geom_bond_atom_site_label_2
_geom_bond_distance
_geom_bond_site_symmetry_2
_geom_bond_publ_flag
C1A C1M 1.509(3) . ?
C1A C2A 1.630(3) . ?
C1A B4A 1.648(3) . ?
C1A B5A 1.690(3) . ?
C1A B6A 1.695(3) . ?
C1A Ni3 2.282(2) . ?
C2A B11A 1.748(3) . ?
C2A B7A 1.768(3) . ?
C2A B6A 1.766(3) . ?
C2A Ni3 2.141(2) . ?
C2A H2A 1.1000 . ?
Ni3 B8A 2.120(2) . ?
Ni3 B8A 2.120(2) 5_655 ?
Ni3 B7A 2.125(2) . ?
Ni3 B7A 2.125(2) 5_655 ?
Ni3 B4A 2.129(2) . ?
Ni3 B4A 2.129(2) 5_655 ?
Ni3 C2A 2.141(2) 5_655 ?
Ni3 C1A 2.282(2) 5_655 ?
B4A B9A 1.743(3) . ?
B4A B5A 1.761(4) . ?
B4A B8A 1.767(3) . ?
B4A H4A 1.1000 . ?
B5A B6A 1.745(4) . ?
B5A B9A 1.754(4) . ?
B5A B10A 1.765(5) . ?
B5A H5A 1.1000 . ?
B6A B10A 1.756(4) . ?
B6A B11A 1.770(4) . ?
B6A H6A 1.1000 . ?
B7A B8A 1.767(4) . ?
B7A B11A 1.773(3) . ?
B7A B12A 1.784(4) . ?
B7A H7A 1.1000 . ?
B8A B9A 1.769(4) . ?
B8A B12A 1.773(3) . ?
B8A H8A 1.1000 . ?
B9A B12A 1.752(4) . ?
B9A B10A 1.784(4) . ?
B9A H9A 1.1000 . ?
B10A B12A 1.754(4) . ?
B10A B11A 1.793(4) . ?
B10A H10A 1.1000 . ?
B11A B12A 1.772(4) . ?
B11A H11A 1.1000 . ?
B12A H12A 1.1000 . ?
C1C N1C 1.477(3) . ?
C1C H1C1 0.9600 . ?
C1C H1C2 0.9600 . ?
C1C H1C3 0.9600 . ?
C2C N1C 1.478(3) . ?
C2C H2C1 0.9600 . ?
C2C H2C2 0.9600 . ?
C2C H2C3 0.9600 . ?
C1M H1M1 0.9600 . ?
C1M H1M2 0.9600 . ?
C1M H1M3 0.9600 . ?
N1C C1C 1.477(3) 2_655 ?
N1C C2C 1.478(3) 2_655 ?

loop_
_geom_torsion_atom_site_label_1
_geom_torsion_atom_site_label_2
_geom_torsion_atom_site_label_3
_geom_torsion_atom_site_label_4
_geom_torsion
_geom_torsion_site_symmetry_1
_geom_torsion_site_symmetry_2
_geom_torsion_site_symmetry_3
_geom_torsion_site_symmetry_4
_geom_torsion_publ_flag
C1M C1A C2A B11A -141.55(19) . . . . ?
B4A C1A C2A B11A 70.72(19) . . . . ?
B5A C1A C2A B11A 2.6(2) . . . . ?
B6A C1A C2A B11A -36.89(16) . . . . ?
Ni3 C1A C2A B11A 118.08(15) . . . . ?
C1M C1A C2A B7A 153.42(18) . . . . ?
B4A C1A C2A B7A 5.7(2) . . . . ?
B5A C1A C2A B7A -62.4(2) . . . . ?
B6A C1A C2A B7A -101.93(18) . . . . ?
Ni3 C1A C2A B7A 53.04(13) . . . . ?
C1M C1A C2A B6A -104.7(2) . . . . ?
B4A C1A C2A B6A 107.61(18) . . . . ?
B5A C1A C2A B6A 39.54(18) . . . . ?
Ni3 C1A C2A B6A 154.97(14) . . . . ?
C1M C1A C2A Ni3 100.37(18) . . . . ?
B4A C1A C2A Ni3 -47.36(13) . . . . ?
B5A C1A C2A Ni3 -115.43(16) . . . . ?
B6A C1A C2A Ni3 -154.97(14) . . . . ?
C1A C2A Ni3 B8A 83.89(12) . . . . ?
B11A C2A Ni3 B8A -18.04(17) . . . . ?
B7A C2A Ni3 B8A -41.50(12) . . . . ?
B6A C2A Ni3 B8A 56.66(18) . . . . ?
C1A C2A Ni3 B8A -96.11(12) . . . 5_655 ?
B11A C2A Ni3 B8A 161.96(17) . . . 5_655 ?
B7A C2A Ni3 B8A 138.50(12) . . . 5_655 ?
B6A C2A Ni3 B8A -123.34(18) . . . 5_655 ?
C1A C2A Ni3 B7A 125.38(16) . . . . ?
B11A C2A Ni3 B7A 23.45(16) . . . . ?
B6A C2A Ni3 B7A 98.2(2) . . . . ?
C1A C2A Ni3 B7A -54.62(16) . . . 5_655 ?
B11A C2A Ni3 B7A -156.55(16) . . . 5_655 ?
B7A C2A Ni3 B7A 180.0 . . . 5_655 ?
B6A C2A Ni3 B7A -81.8(2) . . . 5_655 ?
C1A C2A Ni3 B4A 34.05(11) . . . . ?
B11A C2A Ni3 B4A -67.88(17) . . . . ?
B7A C2A Ni3 B4A -91.33(13) . . . . ?
B6A C2A Ni3 B4A 6.82(17) . . . . ?
C1A C2A Ni3 B4A -145.95(11) . . . 5_655 ?
B11A C2A Ni3 B4A 112.12(17) . . . 5_655 ?
B7A C2A Ni3 B4A 88.67(13) . . . 5_655 ?
B6A C2A Ni3 B4A -173.18(17) . . . 5_655 ?
B11A C2A Ni3 C1A -101.93(19) . . . . ?
B7A C2A Ni3 C1A -125.38(16) . . . . ?
B6A C2A Ni3 C1A -27.23(16) . . . . ?
C1A C2A Ni3 C1A 180.0 . . . 5_655 ?
B11A C2A Ni3 C1A 78.07(19) . . . 5_655 ?
B7A C2A Ni3 C1A 54.62(16) . . . 5_655 ?
B6A C2A Ni3 C1A 152.77(16) . . . 5_655 ?
C1M C1A Ni3 B8A 155.80(17) . . . . ?
C2A C1A Ni3 B8A -88.77(12) . . . . ?
B4A C1A Ni3 B8A 39.28(12) . . . . ?
B5A C1A Ni3 B8A 13.15(18) . . . . ?
B6A C1A Ni3 B8A -61.90(17) . . . . ?
C1M C1A Ni3 B8A -24.20(17) . . . 5_655 ?
C2A C1A Ni3 B8A 91.23(12) . . . 5_655 ?
B4A C1A Ni3 B8A -140.72(12) . . . 5_655 ?
B5A C1A Ni3 B8A -166.85(18) . . . 5_655 ?
B6A C1A Ni3 B8A 118.10(17) . . . 5_655 ?
C1M C1A Ni3 B7A -154.13(18) . . . . ?
C2A C1A Ni3 B7A -38.70(12) . . . . ?
B4A C1A Ni3 B7A 89.35(13) . . . . ?
B5A C1A Ni3 B7A 63.22(18) . . . . ?
B6A C1A Ni3 B7A -11.83(17) . . . . ?
C1M C1A Ni3 B7A 25.87(18) . . . 5_655 ?
C2A C1A Ni3 B7A 141.30(12) . . . 5_655 ?
B4A C1A Ni3 B7A -90.65(13) . . . 5_655 ?
B5A C1A Ni3 B7A -116.78(18) . . . 5_655 ?
B6A C1A Ni3 B7A 168.17(17) . . . 5_655 ?
C1M C1A Ni3 B4A 116.5(2) . . . . ?
C2A C1A Ni3 B4A -128.05(16) . . . . ?
B5A C1A Ni3 B4A -26.13(17) . . . . ?
B6A C1A Ni3 B4A -101.2(2) . . . . ?
C1M C1A Ni3 B4A -63.5(2) . . . 5_655 ?
C2A C1A Ni3 B4A 51.95(16) . . . 5_655 ?
B4A C1A Ni3 B4A 180.0 . . . 5_655 ?
B5A C1A Ni3 B4A 153.87(17) . . . 5_655 ?
B6A C1A Ni3 B4A 78.8(2) . . . 5_655 ?
C1M C1A Ni3 C2A -115.4(2) . . . . ?
B4A C1A Ni3 C2A 128.05(16) . . . . ?
B5A C1A Ni3 C2A 101.9(2) . . . . ?
B6A C1A Ni3 C2A 26.86(15) . . . . ?
C1M C1A Ni3 C2A 64.6(2) . . . 5_655 ?
C2A C1A Ni3 C2A 180.0 . . . 5_655 ?
B4A C1A Ni3 C2A -51.95(16) . . . 5_655 ?
B5A C1A Ni3 C2A -78.1(2) . . . 5_655 ?
B6A C1A Ni3 C2A -153.14(15) . . . 5_655 ?
C1M C1A B4A B9A 142.2(2) . . . . ?
C2A C1A B4A B9A -70.5(2) . . . . ?
B5A C1A B4A B9A 37.16(19) . . . . ?
B6A C1A B4A B9A -1.9(2) . . . . ?
Ni3 C1A B4A B9A -118.15(17) . . . . ?
C1M C1A B4A B5A 105.1(2) . . . . ?
C2A C1A B4A B5A -107.63(19) . . . . ?
B6A C1A B4A B5A -39.07(19) . . . . ?
Ni3 C1A B4A B5A -155.31(16) . . . . ?
C1M C1A B4A B8A -153.19(19) . . . . ?
C2A C1A B4A B8A -5.9(2) . . . . ?
B5A C1A B4A B8A 101.7(2) . . . . ?
B6A C1A B4A B8A 62.7(2) . . . . ?
Ni3 C1A B4A B8A -53.57(13) . . . . ?
C1M C1A B4A Ni3 -99.62(19) . . . . ?
C2A C1A B4A Ni3 47.69(13) . . . . ?
B5A C1A B4A Ni3 155.31(16) . . . . ?
B6A C1A B4A Ni3 116.25(15) . . . . ?
B8A Ni3 B4A C1A -124.52(16) . . . . ?
B8A Ni3 B4A C1A 55.48(16) 5_655 . . . ?
B7A Ni3 B4A C1A -83.22(12) . . . . ?
B7A Ni3 B4A C1A 96.78(12) 5_655 . . . ?
C2A Ni3 B4A C1A -33.63(11) . . . . ?
C2A Ni3 B4A C1A 146.37(11) 5_655 . . . ?
C1A Ni3 B4A C1A 180.0 5_655 . . . ?
B8A Ni3 B4A B9A -23.84(16) . . . . ?
B8A Ni3 B4A B9A 156.16(16) 5_655 . . . ?
B7A Ni3 B4A B9A 17.47(18) . . . . ?
B7A Ni3 B4A B9A -162.53(18) 5_655 . . . ?
C2A Ni3 B4A B9A 67.06(18) . . . . ?
C2A Ni3 B4A B9A -112.94(18) 5_655 . . . ?
C1A Ni3 B4A B9A 100.7(2) . . . . ?
C1A Ni3 B4A B9A -79.3(2) 5_655 . . . ?
B8A Ni3 B4A B5A -97.9(2) . . . . ?
B8A Ni3 B4A B5A 82.1(2) 5_655 . . . ?
B7A Ni3 B4A B5A -56.6(2) . . . . ?
B7A Ni3 B4A B5A 123.4(2) 5_655 . . . ?
C2A Ni3 B4A B5A -7.0(2) . . . . ?
C2A Ni3 B4A B5A 173.0(2) 5_655 . . . ?
C1A Ni3 B4A B5A 26.66(18) . . . . ?
C1A Ni3 B4A B5A -153.34(18) 5_655 . . . ?
B8A Ni3 B4A B8A 180.0 5_655 . . . ?
B7A Ni3 B4A B8A 41.31(12) . . . . ?
B7A Ni3 B4A B8A -138.69(12) 5_655 . . . ?
C2A Ni3 B4A B8A 90.89(12) . . . . ?
C2A Ni3 B4A B8A -89.11(12) 5_655 . . . ?
C1A Ni3 B4A B8A 124.52(16) . . . . ?
C1A Ni3 B4A B8A -55.48(16) 5_655 . . . ?
C1M C1A B5A B6A 105.9(2) . . . . ?
C2A C1A B5A B6A -40.42(18) . . . . ?
B4A C1A B5A B6A -138.9(2) . . . . ?
Ni3 C1A B5A B6A -112.89(17) . . . . ?
C1M C1A B5A B9A -151.6(2) . . . . ?
C2A C1A B5A B9A 62.1(2) . . . . ?
B4A C1A B5A B9A -36.38(17) . . . . ?
B6A C1A B5A B9A 102.5(2) . . . . ?
Ni3 C1A B5A B9A -10.4(2) . . . . ?
C1M C1A B5A B10A 144.9(2) . . . . ?
C2A C1A B5A B10A -1.4(2) . . . . ?
B4A C1A B5A B10A -99.9(2) . . . . ?
B6A C1A B5A B10A 38.97(17) . . . . ?
Ni3 C1A B5A B10A -73.9(2) . . . . ?
C1M C1A B5A B4A -115.2(2) . . . . ?
C2A C1A B5A B4A 98.49(18) . . . . ?
B6A C1A B5A B4A 138.9(2) . . . . ?
Ni3 C1A B5A B4A 26.02(16) . . . . ?
B9A B4A B5A C1A -138.4(2) . . . . ?
B8A B4A B5A C1A -103.68(19) . . . . ?
Ni3 B4A B5A C1A -29.95(19) . . . . ?
C1A B4A B5A B6A 35.78(17) . . . . ?
B9A B4A B5A B6A -102.6(2) . . . . ?
B8A B4A B5A B6A -67.9(2) . . . . ?
Ni3 B4A B5A B6A 5.8(3) . . . . ?
C1A B4A B5A B9A 138.4(2) . . . . ?
B8A B4A B5A B9A 34.68(18) . . . . ?
Ni3 B4A B5A B9A 108.4(2) . . . . ?
C1A B4A B5A B10A 98.52(18) . . . . ?
B9A B4A B5A B10A -39.84(19) . . . . ?
B8A B4A B5A B10A -5.2(2) . . . . ?
Ni3 B4A B5A B10A 68.6(2) . . . . ?
C1M C1A B6A B5A -107.2(2) . . . . ?
C2A C1A B6A B5A 138.4(2) . . . . ?
B4A C1A B6A B5A 39.75(19) . . . . ?
Ni3 C1A B6A B5A 111.64(19) . . . . ?
C1M C1A B6A B10A -146.4(2) . . . . ?
C2A C1A B6A B10A 99.21(19) . . . . ?
B4A C1A B6A B10A 0.5(2) . . . . ?
B5A C1A B6A B10A -39.2(2) . . . . ?
Ni3 C1A B6A B10A 72.4(2) . . . . ?
C1M C1A B6A C2A 114.4(2) . . . . ?
B4A C1A B6A C2A -98.68(18) . . . . ?
B5A C1A B6A C2A -138.4(2) . . . . ?
Ni3 C1A B6A C2A -26.79(15) . . . . ?
C1M C1A B6A B11A 149.89(19) . . . . ?
C2A C1A B6A B11A 35.53(16) . . . . ?
B4A C1A B6A B11A -63.2(2) . . . . ?
B5A C1A B6A B11A -102.9(2) . . . . ?
Ni3 C1A B6A B11A 8.7(2) . . . . ?
B9A B5A B6A C1A -97.17(18) . . . . ?
B10A B5A B6A C1A -135.77(19) . . . . ?
B4A B5A B6A C1A -34.85(17) . . . . ?
C1A B5A B6A B10A 135.77(19) . . . . ?
B9A B5A B6A B10A 38.60(19) . . . . ?
B4A B5A B6A B10A 100.9(2) . . . . ?
C1A B5A B6A C2A 34.62(16) . . . . ?
B9A B5A B6A C2A -62.6(2) . . . . ?
B10A B5A B6A C2A -101.15(19) . . . . ?
B4A B5A B6A C2A -0.2(3) . . . . ?
C1A B5A B6A B11A 96.47(18) . . . . ?
B9A B5A B6A B11A -0.7(2) . . . . ?
B10A B5A B6A B11A -39.30(17) . . . . ?
B4A B5A B6A B11A 61.6(2) . . . . ?
B11A C2A B6A C1A 139.19(18) . . . . ?
B7A C2A B6A C1A 104.35(17) . . . . ?
Ni3 C2A B6A C1A 30.46(17) . . . . ?
C1A C2A B6A B5A -35.82(18) . . . . ?
B11A C2A B6A B5A 103.4(2) . . . . ?
B7A C2A B6A B5A 68.5(2) . . . . ?
Ni3 C2A B6A B5A -5.4(3) . . . . ?
C1A C2A B6A B10A -98.76(18) . . . . ?
B11A C2A B6A B10A 40.42(17) . . . . ?
B7A C2A B6A B10A 5.6(2) . . . . ?
Ni3 C2A B6A B10A -68.3(2) . . . . ?
C1A C2A B6A B11A -139.19(18) . . . . ?
B7A C2A B6A B11A -34.84(16) . . . . ?
Ni3 C2A B6A B11A -108.73(18) . . . . ?
C1A C2A B7A B8A -3.3(2) . . . . ?
B11A C2A B7A B8A -102.84(18) . . . . ?
B6A C2A B7A B8A -68.04(18) . . . . ?
Ni3 C2A B7A B8A 54.18(12) . . . . ?
C1A C2A B7A B11A 99.55(18) . . . . ?
B6A C2A B7A B11A 34.80(17) . . . . ?
Ni3 C2A B7A B11A 157.02(15) . . . . ?
C1A C2A B7A B12A 58.7(2) . . . . ?
B11A C2A B7A B12A -40.87(16) . . . . ?
B6A C2A B7A B12A -6.1(2) . . . . ?
Ni3 C2A B7A B12A 116.15(16) . . . . ?
C1A C2A B7A Ni3 -57.47(13) . . . . ?
B11A C2A B7A Ni3 -157.02(15) . . . . ?
B6A C2A B7A Ni3 -122.22(15) . . . . ?
B8A Ni3 B7A B8A 180.0 5_655 . . . ?
B4A Ni3 B7A B8A -41.26(12) . . . . ?
B4A Ni3 B7A B8A 138.74(12) 5_655 . . . ?
C2A Ni3 B7A B8A -119.99(15) . . . . ?
C2A Ni3 B7A B8A 60.01(15) 5_655 . . . ?
C1A Ni3 B7A B8A -85.49(12) . . . . ?
C1A Ni3 B7A B8A 94.51(12) 5_655 . . . ?
B8A Ni3 B7A C2A 119.99(15) . . . . ?
B8A Ni3 B7A C2A -60.01(15) 5_655 . . . ?
B4A Ni3 B7A C2A 78.73(12) . . . . ?
B4A Ni3 B7A C2A -101.27(12) 5_655 . . . ?
C2A Ni3 B7A C2A 180.0 5_655 . . . ?
C1A Ni3 B7A C2A 34.50(11) . . . . ?
C1A Ni3 B7A C2A -145.50(11) 5_655 . . . ?
B8A Ni3 B7A B11A 97.0(2) . . . . ?
B8A Ni3 B7A B11A -83.0(2) 5_655 . . . ?
B4A Ni3 B7A B11A 55.74(19) . . . . ?
B4A Ni3 B7A B11A -124.26(19) 5_655 . . . ?
C2A Ni3 B7A B11A -23.00(15) . . . . ?
C2A Ni3 B7A B11A 157.00(15) 5_655 . . . ?
C1A Ni3 B7A B11A 11.51(17) . . . . ?
C1A Ni3 B7A B11A -168.49(17) 5_655 . . . ?
B8A Ni3 B7A B12A 26.69(16) . . . . ?
B8A Ni3 B7A B12A -153.31(16) 5_655 . . . ?
B4A Ni3 B7A B12A -14.57(17) . . . . ?
B4A Ni3 B7A B12A 165.43(17) 5_655 . . . ?
C2A Ni3 B7A B12A -93.30(19) . . . . ?
C2A Ni3 B7A B12A 86.70(19) 5_655 . . . ?
C1A Ni3 B7A B12A -58.80(16) . . . . ?
C1A Ni3 B7A B12A 121.20(16) 5_655 . . . ?
C2A B7A B8A B4A -0.31(19) . . . . ?
B11A B7A B8A B4A -62.0(2) . . . . ?
B12A B7A B8A B4A -98.74(18) . . . . ?
Ni3 B7A B8A B4A 54.34(12) . . . . ?
C2A B7A B8A B9A 61.3(2) . . . . ?
B11A B7A B8A B9A -0.4(2) . . . . ?
B12A B7A B8A B9A -37.11(18) . . . . ?
Ni3 B7A B8A B9A 115.98(17) . . . . ?
C2A B7A B8A B12A 98.43(18) . . . . ?
B11A B7A B8A B12A 36.71(17) . . . . ?
Ni3 B7A B8A B12A 153.09(16) . . . . ?
C2A B7A B8A Ni3 -54.66(12) . . . . ?
B11A B7A B8A Ni3 -116.37(16) . . . . ?
B12A B7A B8A Ni3 -153.09(16) . . . . ?
C1A B4A B8A B7A 3.8(2) . . . . ?
B9A B4A B8A B7A 102.36(18) . . . . ?
B5A B4A B8A B7A 67.9(2) . . . . ?
Ni3 B4A B8A B7A -54.25(12) . . . . ?
C1A B4A B8A B9A -98.57(19) . . . . ?
B5A B4A B8A B9A -34.49(17) . . . . ?
Ni3 B4A B8A B9A -156.61(16) . . . . ?
C1A B4A B8A B12A -58.9(2) . . . . ?
B9A B4A B8A B12A 39.66(17) . . . . ?
B5A B4A B8A B12A 5.2(2) . . . . ?
Ni3 B4A B8A B12A -116.96(16) . . . . ?
C1A B4A B8A Ni3 58.04(14) . . . . ?
B9A B4A B8A Ni3 156.61(16) . . . . ?
B5A B4A B8A Ni3 122.12(17) . . . . ?
B7A Ni3 B8A B7A 180.0 5_655 . . . ?
B4A Ni3 B8A B7A 120.29(16) . . . . ?
B4A Ni3 B8A B7A -59.71(16) 5_655 . . . ?
C2A Ni3 B8A B7A 41.30(11) . . . . ?
C2A Ni3 B8A B7A -138.70(11) 5_655 . . . ?
C1A Ni3 B8A B7A 84.96(11) . . . . ?
C1A Ni3 B8A B7A -95.04(11) 5_655 . . . ?
B7A Ni3 B8A B4A -120.29(16) . . . . ?
B7A Ni3 B8A B4A 59.71(16) 5_655 . . . ?
B4A Ni3 B8A B4A 180.0 5_655 . . . ?
C2A Ni3 B8A B4A -78.99(12) . . . . ?
C2A Ni3 B8A B4A 101.01(12) 5_655 . . . ?
C1A Ni3 B8A B4A -35.33(11) . . . . ?
C1A Ni3 B8A B4A 144.67(11) 5_655 . . . ?
B7A Ni3 B8A B9A -97.0(2) . . . . ?
B7A Ni3 B8A B9A 83.0(2) 5_655 . . . ?
B4A Ni3 B8A B9A 23.25(17) . . . . ?
B4A Ni3 B8A B9A -156.75(17) 5_655 . . . ?
C2A Ni3 B8A B9A -55.73(18) . . . . ?
C2A Ni3 B8A B9A 124.27(18) 5_655 . . . ?
C1A Ni3 B8A B9A -12.08(17) . . . . ?
C1A Ni3 B8A B9A 167.92(17) 5_655 . . . ?
B7A Ni3 B8A B12A -27.12(17) . . . . ?
B7A Ni3 B8A B12A 152.88(17) 5_655 . . . ?
B4A Ni3 B8A B12A 93.2(2) . . . . ?
B4A Ni3 B8A B12A -86.8(2) 5_655 . . . ?
C2A Ni3 B8A B12A 14.18(18) . . . . ?
C2A Ni3 B8A B12A -165.82(18) 5_655 . . . ?
C1A Ni3 B8A B12A 57.84(19) . . . . ?
C1A Ni3 B8A B12A -122.16(19) 5_655 . . . ?
C1A B4A B9A B12A 64.8(2) . . . . ?
B5A B4A B9A B12A 101.6(2) . . . . ?
B8A B4A B9A B12A -40.66(17) . . . . ?
Ni3 B4A B9A B12A -15.8(3) . . . . ?
C1A B4A B9A B5A -36.84(17) . . . . ?
B8A B4A B9A B5A -142.28(19) . . . . ?
Ni3 B4A B9A B5A -117.4(2) . . . . ?
C1A B4A B9A B8A 105.44(18) . . . . ?
B5A B4A B9A B8A 142.28(19) . . . . ?
Ni3 B4A B9A B8A 24.91(17) . . . . ?
C1A B4A B9A B10A 2.5(3) . . . . ?
B5A B4A B9A B10A 39.30(19) . . . . ?
B8A B4A B9A B10A -103.0(2) . . . . ?
Ni3 B4A B9A B10A -78.1(2) . . . . ?
C1A B5A B9A B4A 35.28(17) . . . . ?
B6A B5A B9A B4A 97.25(19) . . . . ?
B10A B5A B9A B4A 135.5(2) . . . . ?
C1A B5A B9A B12A -63.8(2) . . . . ?
B6A B5A B9A B12A -1.9(2) . . . . ?
B10A B5A B9A B12A 36.35(18) . . . . ?
B4A B5A B9A B12A -99.10(19) . . . . ?
C1A B5A B9A B8A 0.6(3) . . . . ?
B6A B5A B9A B8A 62.6(2) . . . . ?
B10A B5A B9A B8A 100.8(2) . . . . ?
B4A B5A B9A B8A -34.69(18) . . . . ?
C1A B5A B9A B10A -100.2(2) . . . . ?
B6A B5A B9A B10A -38.20(18) . . . . ?
B4A B5A B9A B10A -135.5(2) . . . . ?
B7A B8A B9A B4A -96.42(18) . . . . ?
B12A B8A B9A B4A -134.06(18) . . . . ?
Ni3 B8A B9A B4A -24.81(17) . . . . ?
B7A B8A B9A B12A 37.65(17) . . . . ?
B4A B8A B9A B12A 134.06(18) . . . . ?
Ni3 B8A B9A B12A 109.26(19) . . . . ?
B7A B8A B9A B5A -61.7(2) . . . . ?
B4A B8A B9A B5A 34.71(19) . . . . ?
B12A B8A B9A B5A -99.3(2) . . . . ?
Ni3 B8A B9A B5A 9.9(3) . . . . ?
B7A B8A B9A B10A 2.4(3) . . . . ?
B4A B8A B9A B10A 98.8(2) . . . . ?
B12A B8A B9A B10A -35.26(19) . . . . ?
Ni3 B8A B9A B10A 74.0(2) . . . . ?
C1A B6A B10A B12A -61.4(2) . . . . ?
B5A B6A B10A B12A -99.8(2) . . . . ?
C2A B6A B10A B12A -2.7(2) . . . . ?
B11A B6A B10A B12A 36.84(18) . . . . ?
C1A B6A B10A B5A 38.42(16) . . . . ?
C2A B6A B10A B5A 97.15(18) . . . . ?
B11A B6A B10A B5A 136.68(18) . . . . ?
C1A B6A B10A B9A 1.0(3) . . . . ?
B5A B6A B10A B9A -37.38(19) . . . . ?
C2A B6A B10A B9A 59.8(2) . . . . ?
B11A B6A B10A B9A 99.3(2) . . . . ?
C1A B6A B10A B11A -98.26(18) . . . . ?
B5A B6A B10A B11A -136.68(18) . . . . ?
C2A B6A B10A B11A -39.53(16) . . . . ?
C1A B5A B10A B6A -38.53(17) . . . . ?
B9A B5A B10A B6A -137.35(19) . . . . ?
B4A B5A B10A B6A -98.21(19) . . . . ?
C1A B5A B10A B12A 62.6(2) . . . . ?
B6A B5A B10A B12A 101.2(2) . . . . ?
B9A B5A B10A B12A -36.18(18) . . . . ?
B4A B5A B10A B12A 3.0(2) . . . . ?
C1A B5A B10A B9A 98.82(19) . . . . ?
B6A B5A B10A B9A 137.35(19) . . . . ?
B4A B5A B10A B9A 39.14(18) . . . . ?
C1A B5A B10A B11A -0.3(2) . . . . ?
B6A B5A B10A B11A 38.22(17) . . . . ?
B9A B5A B10A B11A -99.1(2) . . . . ?
B4A B5A B10A B11A -60.0(2) . . . . ?
B4A B9A B10A B6A -2.1(3) . . . . ?
B12A B9A B10A B6A -101.6(2) . . . . ?
B5A B9A B10A B6A 37.47(18) . . . . ?
B8A B9A B10A B6A -66.0(3) . . . . ?
B4A B9A B10A B12A 99.5(2) . . . . ?
B5A B9A B10A B12A 139.09(19) . . . . ?
B8A B9A B10A B12A 35.66(18) . . . . ?
B4A B9A B10A B5A -39.61(18) . . . . ?
B12A B9A B10A B5A -139.09(19) . . . . ?
B8A B9A B10A B5A -103.4(2) . . . . ?
B4A B9A B10A B11A 60.4(3) . . . . ?
B12A B9A B10A B11A -39.04(18) . . . . ?
B5A B9A B10A B11A 100.0(2) . . . . ?
B8A B9A B10A B11A -3.4(3) . . . . ?
C1A C2A B11A B6A 36.58(15) . . . . ?
B7A C2A B11A B6A 142.20(18) . . . . ?
Ni3 C2A B11A B6A 117.72(17) . . . . ?
C1A C2A B11A B12A -64.1(2) . . . . ?
B7A C2A B11A B12A 41.52(18) . . . . ?
B6A C2A B11A B12A -100.7(2) . . . . ?
Ni3 C2A B11A B12A 17.0(2) . . . . ?
C1A C2A B11A B7A -105.63(17) . . . . ?
B6A C2A B11A B7A -142.20(18) . . . . ?
Ni3 C2A B11A B7A -24.48(16) . . . . ?
C1A C2A B11A B10A -2.7(2) . . . . ?
B7A C2A B11A B10A 102.96(19) . . . . ?
B6A C2A B11A B10A -39.25(16) . . . . ?
Ni3 C2A B11A B10A 78.47(19) . . . . ?
C1A B6A B11A C2A -34.16(15) . . . . ?
B5A B6A B11A C2A -95.72(18) . . . . ?
B10A B6A B11A C2A -134.75(17) . . . . ?
C1A B6A B11A B12A 64.5(2) . . . . ?
B5A B6A B11A B12A 2.9(2) . . . . ?
B10A B6A B11A B12A -36.10(17) . . . . ?
C2A B6A B11A B12A 98.65(17) . . . . ?
C1A B6A B11A B7A 0.5(2) . . . . ?
B5A B6A B11A B7A -61.1(2) . . . . ?
B10A B6A B11A B7A -100.1(2) . . . . ?
C2A B6A B11A B7A 34.62(17) . . . . ?
C1A B6A B11A B10A 100.59(18) . . . . ?
B5A B6A B11A B10A 39.03(17) . . . . ?
C2A B6A B11A B10A 134.75(17) . . . . ?
B8A B7A B11A C2A 95.98(17) . . . . ?
B12A B7A B11A C2A 132.75(19) . . . . ?
Ni3 B7A B11A C2A 24.55(16) . . . . ?
B8A B7A B11A B6A 61.4(2) . . . . ?
C2A B7A B11A B6A -34.62(17) . . . . ?
B12A B7A B11A B6A 98.1(2) . . . . ?
Ni3 B7A B11A B6A -10.1(3) . . . . ?
B8A B7A B11A B12A -36.77(17) . . . . ?
C2A B7A B11A B12A -132.75(19) . . . . ?
Ni3 B7A B11A B12A -108.2(2) . . . . ?
B8A B7A B11A B10A -1.7(2) . . . . ?
C2A B7A B11A B10A -97.7(2) . . . . ?
B12A B7A B11A B10A 35.05(19) . . . . ?
Ni3 B7A B11A B10A -73.1(2) . . . . ?
B6A B10A B11A C2A 39.83(16) . . . . ?
B12A B10A B11A C2A -98.98(18) . . . . ?
B5A B10A B11A C2A 1.8(2) . . . . ?
B9A B10A B11A C2A -60.2(2) . . . . ?
B12A B10A B11A B6A -138.81(19) . . . . ?
B5A B10A B11A B6A -38.05(17) . . . . ?
B9A B10A B11A B6A -100.0(2) . . . . ?
B6A B10A B11A B12A 138.81(19) . . . . ?
B5A B10A B11A B12A 100.76(19) . . . . ?
B9A B10A B11A B12A 38.77(18) . . . . ?
B6A B10A B11A B7A 103.15(19) . . . . ?
B12A B10A B11A B7A -35.66(18) . . . . ?
B5A B10A B11A B7A 65.1(2) . . . . ?
B9A B10A B11A B7A 3.1(3) . . . . ?
B4A B9A B12A B10A -100.1(2) . . . . ?
B5A B9A B12A B10A -36.51(18) . . . . ?
B8A B9A B12A B10A -140.74(19) . . . . ?
B4A B9A B12A B8A 40.64(16) . . . . ?
B5A B9A B12A B8A 104.23(19) . . . . ?
B10A B9A B12A B8A 140.74(19) . . . . ?
B4A B9A B12A B11A -59.9(2) . . . . ?
B5A B9A B12A B11A 3.7(2) . . . . ?
B8A B9A B12A B11A -100.54(18) . . . . ?
B10A B9A B12A B11A 40.20(17) . . . . ?
B4A B9A B12A B7A 3.4(2) . . . . ?
B5A B9A B12A B7A 67.0(2) . . . . ?
B8A B9A B12A B7A -37.26(16) . . . . ?
B10A B9A B12A B7A 103.5(2) . . . . ?
B6A B10A B12A B9A 98.8(2) . . . . ?
B5A B10A B12A B9A 36.12(18) . . . . ?
B11A B10A B12A B9A 135.62(19) . . . . ?
B6A B10A B12A B8A 62.9(2) . . . . ?
B5A B10A B12A B8A 0.2(3) . . . . ?
B9A B10A B12A B8A -35.91(18) . . . . ?
B11A B10A B12A B8A 99.7(2) . . . . ?
B6A B10A B12A B11A -36.79(17) . . . . ?
B5A B10A B12A B11A -99.5(2) . . . . ?
B9A B10A B12A B11A -135.62(19) . . . . ?
B6A B10A B12A B7A -1.1(3) . . . . ?
B5A B10A B12A B7A -63.8(2) . . . . ?
B9A B10A B12A B7A -99.9(2) . . . . ?
B11A B10A B12A B7A 35.73(18) . . . . ?
B7A B8A B12A B9A -138.08(19) . . . . ?
B4A B8A B12A B9A -39.54(17) . . . . ?
Ni3 B8A B12A B9A -109.6(2) . . . . ?
B7A B8A B12A B10A -101.8(2) . . . . ?
B4A B8A B12A B10A -3.3(2) . . . . ?
B9A B8A B12A B10A 36.29(19) . . . . ?
Ni3 B8A B12A B10A -73.3(2) . . . . ?
B7A B8A B12A B11A -36.70(18) . . . . ?
B4A B8A B12A B11A 61.8(2) . . . . ?
B9A B8A B12A B11A 101.4(2) . . . . ?
Ni3 B8A B12A B11A -8.2(3) . . . . ?
B4A B8A B12A B7A 98.54(17) . . . . ?
B9A B8A B12A B7A 138.08(19) . . . . ?
Ni3 B8A B12A B7A 28.48(17) . . . . ?
C2A B11A B12A B9A 58.9(2) . . . . ?
B6A B11A B12A B9A -4.1(2) . . . . ?
B7A B11A B12A B9A 100.37(19) . . . . ?
B10A B11A B12A B9A -40.22(18) . . . . ?
C2A B11A B12A B10A 99.2(2) . . . . ?
B6A B11A B12A B10A 36.15(18) . . . . ?
B7A B11A B12A B10A 140.6(2) . . . . ?
C2A B11A B12A B8A -4.8(3) . . . . ?
B6A B11A B12A B8A -67.8(2) . . . . ?
B7A B11A B12A B8A 36.60(18) . . . . ?
B10A B11A B12A B8A -104.0(2) . . . . ?
C2A B11A B12A B7A -41.44(16) . . . . ?
B6A B11A B12A B7A -104.45(18) . . . . ?
B10A B11A B12A B7A -140.6(2) . . . . ?
B8A B7A B12A B9A 37.55(17) . . . . ?
C2A B7A B12A B9A -60.7(2) . . . . ?
B11A B7A B12A B9A -101.3(2) . . . . ?
Ni3 B7A B12A B9A 9.4(2) . . . . ?
B8A B7A B12A B10A 102.6(2) . . . . ?
C2A B7A B12A B10A 4.3(2) . . . . ?
B11A B7A B12A B10A -36.26(19) . . . . ?
Ni3 B7A B12A B10A 74.5(2) . . . . ?
C2A B7A B12A B8A -98.29(17) . . . . ?
B11A B7A B12A B8A -138.86(19) . . . . ?
Ni3 B7A B12A B8A -28.13(16) . . . . ?
B8A B7A B12A B11A 138.86(19) . . . . ?
C2A B7A B12A B11A 40.57(16) . . . . ?
Ni3 B7A B12A B11A 110.73(18) . . . . ?
